data_8000327
loop_
_publ_author_name
'Sarkar, Sounak'
'Thomas, Sajesh P.'
'Potnuru, Lokeswara Rao'
'Edwards, Alison J.'
'Grosjean, Arnaud'
'Ramanathan, Krishna Venkatachala'
'Guru Row, T. N.'

_publ_section_title
;
 Experimental Insights into the Electronic Nature, Spectral Features, and
 Role of Entropy in Short
 CH<sub>3</sub>&#x00B7;&#x00B7;&#x00B7;CH<sub>3</sub> Hydrophobic
 Interactions.
;
_journal_issue 22
_journal_name_full 'The journal of physical chemistry letters'
_journal_page_first 7224
_journal_page_last 7229
_journal_paper_doi 10.1021/acs.jpclett.9b02734
_journal_volume 10
_journal_year 2019
_chemical_formula_moiety 'C8 H10 N4 O 2, C11 H8 O3'
_chemical_formula_sum 'C19 H18 N5 O4'
_chemical_formula_weight 382.37
_space_group_crystal_system monoclinic
_space_group_IT_number 14
_space_group_name_Hall '-P 2ybc'
_space_group_name_H-M_alt 'P 1 21/c 1'
_atom_sites_solution_hydrogens difmap
_audit_creation_method SHELXL-2018/3
_cell_angle_alpha 90
_cell_angle_beta 116.789(4)
_cell_angle_gamma 90
_cell_formula_units_Z 4
_cell_length_a 9.0479(3)
_cell_length_b 24.4512(6)
_cell_length_c 8.6300(3)
_cell_measurement_reflns_used 15621
_cell_measurement_temperature 150.00(2)
_cell_measurement_theta_max 36.2210
_cell_measurement_theta_min 2.6220
_cell_volume 1704.32(11)
_computing_structure_refinement 'SHELXL-2018/3 (Sheldrick, 2018)'
_diffrn_ambient_environment N~2~
_diffrn_ambient_temperature 150.00(2)
_diffrn_detector 'CCD plate'
_diffrn_detector_area_resol_mean 8.0419
_diffrn_detector_type Eos
_diffrn_measured_fraction_theta_full 0.998
_diffrn_measured_fraction_theta_max 0.997
_diffrn_measurement_device 'four-circle diffractometer'
_diffrn_measurement_device_type 'Xcalibur, Eos, Nova'
_diffrn_radiation_monochromator mirror
_diffrn_radiation_probe x-ray
_diffrn_radiation_type 'Mo K\a'
_diffrn_radiation_wavelength 0.71073
_diffrn_reflns_av_R_equivalents 0.0555
_diffrn_reflns_av_sigmaI/netI 0.0748
_diffrn_reflns_Laue_measured_fraction_full 0.998
_diffrn_reflns_Laue_measured_fraction_max 0.997
_diffrn_reflns_limit_h_max 15
_diffrn_reflns_limit_h_min -15
_diffrn_reflns_limit_k_max 40
_diffrn_reflns_limit_k_min -40
_diffrn_reflns_limit_l_max 14
_diffrn_reflns_limit_l_min -14
_diffrn_reflns_number 65988
_diffrn_reflns_point_group_measured_fraction_full 0.998
_diffrn_reflns_point_group_measured_fraction_max 0.997
_diffrn_reflns_theta_full 25.242
_diffrn_reflns_theta_max 36.316
_diffrn_reflns_theta_min 2.656
_diffrn_source 'micro-focus sealed X-ray tube'
_diffrn_source_type 'Mova (Mo) X-ray Source'
_exptl_absorpt_coefficient_mu 0.108
_exptl_absorpt_correction_T_max 0.978
_exptl_absorpt_correction_T_min 0.963
_exptl_crystal_colour yellow
_exptl_crystal_density_diffrn 1.490
_exptl_crystal_description block
_exptl_crystal_F_000 912.000
_exptl_crystal_size_max 0.437
_exptl_crystal_size_mid 0.331
_exptl_crystal_size_min 0.246
_refine_diff_density_max 0.468
_refine_diff_density_min -0.227
_refine_diff_density_rms 0.052
_refine_ls_extinction_method none
_refine_ls_goodness_of_fit_ref 1.041
_refine_ls_hydrogen_treatment refall
_refine_ls_matrix_type full
_refine_ls_number_parameters 325
_refine_ls_number_reflns 8237
_refine_ls_number_restraints 0
_refine_ls_restrained_S_all 1.041
_refine_ls_R_factor_all 0.0721
_refine_ls_R_factor_gt 0.0511
_refine_ls_shift/su_max 0.000
_refine_ls_shift/su_mean 0.000
_refine_ls_structure_factor_coef Fsqd
_refine_ls_weighting_details 'w=1/[\s^2^(Fo^2^)+(0.0612P)^2^+0.3124P] where P=(Fo^2^+2Fc^2^)/3'
_refine_ls_weighting_scheme calc
_refine_ls_wR_factor_gt 0.1309
_refine_ls_wR_factor_ref 0.1404
_reflns_Friedel_coverage 0.000
_reflns_number_gt 6232
_reflns_number_total 8237
_reflns_threshold_expression 'I > 2\s(I)'
_cod_data_source_file jz9b02734_si_003.cif
_cod_data_source_block Caff-3HNA-150K
_cod_depositor_comments 'Adding full bibliography for 8000326--8000347.cif.'
_cod_original_cell_volume 1704.31(10)
_cod_original_sg_symbol_H-M 'P 21/c'
_cod_database_code 8000327
_shelx_shelxl_version_number 2018/3
_shelx_space_group_comment
;
The symmetry employed for this shelxl refinement is uniquely defined
by the following loop, which should always be used as a source of
symmetry information in preference to the above space-group names.
They are only intended as comments.
;

loop_
_space_group_symop_operation_xyz
'x, y, z'
'-x, y+1/2, -z+1/2'
'-x, -y, -z'
'x, -y-1/2, z-1/2'

loop_
_atom_site_label
_atom_site_type_symbol
_atom_site_fract_x
_atom_site_fract_y
_atom_site_fract_z
_atom_site_U_iso_or_equiv
_atom_site_adp_type
_atom_site_occupancy
_atom_site_site_symmetry_order
_atom_site_calc_flag
N1 N 0.34959(9) 0.01938(3) 0.19612(10) 0.02123(15) Uani 1 1 d
N3 N 0.63501(9) 0.03289(3) 0.38314(11) 0.02275(15) Uani 1 1 d
O13 O 0.14377(9) 0.06525(3) 0.23002(10) 0.02798(16) Uani 1 1 d
C5 C 0.42595(11) 0.08240(4) 0.42401(12) 0.02066(16) Uani 1 1 d
N7 N 0.42870(10) 0.12156(4) 0.54097(11) 0.02391(16) Uani 1 1 d
O11 O 0.54944(9) -0.03313(3) 0.17498(11) 0.02923(16) Uani 1 1 d
N9 N 0.69235(10) 0.10134(4) 0.60811(11) 0.02638(17) Uani 1 1 d
C6 C 0.29236(11) 0.05694(4) 0.27996(12) 0.02104(16) Uani 1 1 d
C2 C 0.51418(11) 0.00396(4) 0.24703(12) 0.02185(17) Uani 1 1 d
C4 C 0.58906(11) 0.07104(4) 0.46927(12) 0.02138(16) Uani 1 1 d
C10 C 0.22360(13) -0.00777(5) 0.04061(14) 0.02708(19) Uani 1 1 d
H10A H 0.130(2) 0.0171(7) -0.013(2) 0.041(4) Uiso 1 1 d
H10B H 0.189(2) -0.0402(7) 0.073(2) 0.044(4) Uiso 1 1 d
H10C H 0.269(2) -0.0155(7) -0.036(2) 0.041(4) Uiso 1 1 d
C12 C 0.80991(12) 0.02083(5) 0.43847(16) 0.0283(2) Uani 1 1 d
H12A H 0.861(2) 0.0503(8) 0.422(2) 0.051(5) Uiso 1 1 d
H12B H 0.823(2) -0.0078(9) 0.367(3) 0.067(6) Uiso 1 1 d
H12C H 0.862(2) 0.0114(7) 0.556(2) 0.049(5) Uiso 1 1 d
C8 C 0.58902(13) 0.13148(5) 0.64658(14) 0.02718(19) Uani 1 1 d
H8 H 0.621(2) 0.1575(7) 0.737(2) 0.039(4) Uiso 1 1 d
C14 C 0.28630(14) 0.14579(5) 0.55176(15) 0.0297(2) Uani 1 1 d
H14A H 0.324(3) 0.1718(9) 0.645(3) 0.068(6) Uiso 1 1 d
H14B H 0.223(2) 0.1180(7) 0.577(2) 0.048(5) Uiso 1 1 d
H14C H 0.212(2) 0.1616(7) 0.438(2) 0.047(5) Uiso 1 1 d
O34 O 1.12121(10) 0.23213(4) 1.18476(11) 0.03214(18) Uani 1 1 d
O32 O 0.92293(9) 0.17441(4) 0.92386(11) 0.03411(18) Uani 1 1 d
O33 O 1.02116(10) 0.11855(4) 0.78709(10) 0.03148(17) Uani 1 1 d
C30 C 1.54151(11) 0.19897(4) 1.25879(12) 0.02168(16) Uani 1 1 d
C22 C 1.21419(11) 0.16936(4) 1.02772(12) 0.02102(16) Uani 1 1 d
C21 C 1.34510(11) 0.14533(4) 1.01294(12) 0.02095(16) Uani 1 1 d
H21 H 1.3252(18) 0.1179(6) 0.9225(19) 0.033(4) Uiso 1 1 d
C29 C 1.51084(11) 0.15943(4) 1.12615(12) 0.02049(16) Uani 1 1 d
C23 C 1.24583(12) 0.20858(4) 1.16225(13) 0.02284(17) Uani 1 1 d
C24 C 1.40651(12) 0.22261(4) 1.27435(13) 0.02364(17) Uani 1 1 d
H24 H 1.4265(18) 0.2490(6) 1.368(2) 0.036(4) Uiso 1 1 d
C28 C 1.64654(13) 0.13476(4) 1.11214(14) 0.02562(18) Uani 1 1 d
H28 H 1.6269(18) 0.1077(6) 1.0239(19) 0.034(4) Uiso 1 1 d
C31 C 1.04077(12) 0.15448(4) 0.90891(13) 0.02528(18) Uani 1 1 d
C25 C 1.70866(13) 0.21258(5) 1.37273(15) 0.0293(2) Uani 1 1 d
H25 H 1.7299(18) 0.2413(7) 1.464(2) 0.040(4) Uiso 1 1 d
C26 C 1.83656(14) 0.18810(5) 1.35536(17) 0.0339(2) Uani 1 1 d
H26 H 1.951(2) 0.1981(7) 1.432(2) 0.042(4) Uiso 1 1 d
C27 C 1.80608(13) 0.14881(5) 1.22449(16) 0.0307(2) Uani 1 1 d
H27 H 1.896(2) 0.1312(8) 1.217(2) 0.052(5) Uiso 1 1 d
H34 H 1.030(3) 0.2163(10) 1.098(3) 0.085(7) Uiso 1 1 d
H33 H 0.902(3) 0.1128(9) 0.725(3) 0.079(7) Uiso 1 1 d

loop_
_atom_site_aniso_label
_atom_site_aniso_U_11
_atom_site_aniso_U_22
_atom_site_aniso_U_33
_atom_site_aniso_U_23
_atom_site_aniso_U_13
_atom_site_aniso_U_12
N1 0.0156(3) 0.0234(4) 0.0217(3) -0.0011(3) 0.0058(3) -0.0006(2)
N3 0.0150(3) 0.0241(4) 0.0259(4) 0.0013(3) 0.0062(3) 0.0010(3)
O13 0.0161(3) 0.0349(4) 0.0303(4) -0.0037(3) 0.0082(3) -0.0001(3)
C5 0.0172(3) 0.0219(4) 0.0203(4) 0.0013(3) 0.0061(3) -0.0002(3)
N7 0.0216(4) 0.0251(4) 0.0222(4) -0.0004(3) 0.0074(3) 0.0001(3)
O11 0.0242(3) 0.0287(4) 0.0334(4) -0.0035(3) 0.0117(3) 0.0029(3)
N9 0.0198(3) 0.0276(4) 0.0243(4) 0.0002(3) 0.0033(3) -0.0024(3)
C6 0.0176(3) 0.0226(4) 0.0210(4) 0.0015(3) 0.0070(3) -0.0010(3)
C2 0.0175(3) 0.0226(4) 0.0236(4) 0.0021(3) 0.0076(3) 0.0006(3)
C4 0.0170(3) 0.0217(4) 0.0214(4) 0.0028(3) 0.0051(3) -0.0005(3)
C10 0.0195(4) 0.0313(5) 0.0250(4) -0.0063(4) 0.0053(3) -0.0020(3)
C12 0.0153(4) 0.0333(5) 0.0326(5) 0.0031(4) 0.0074(4) 0.0034(3)
C8 0.0229(4) 0.0286(5) 0.0240(4) -0.0021(4) 0.0052(3) -0.0016(3)
C14 0.0267(5) 0.0328(5) 0.0297(5) -0.0045(4) 0.0129(4) 0.0025(4)
O34 0.0225(3) 0.0336(4) 0.0341(4) -0.0075(3) 0.0073(3) 0.0071(3)
O32 0.0195(3) 0.0391(4) 0.0352(4) -0.0058(3) 0.0048(3) 0.0038(3)
O33 0.0208(3) 0.0362(4) 0.0282(4) -0.0087(3) 0.0028(3) -0.0015(3)
C30 0.0210(4) 0.0182(4) 0.0228(4) -0.0007(3) 0.0073(3) -0.0023(3)
C22 0.0187(4) 0.0203(4) 0.0195(4) 0.0008(3) 0.0045(3) 0.0004(3)
C21 0.0205(4) 0.0202(4) 0.0190(4) 0.0001(3) 0.0061(3) -0.0013(3)
C29 0.0198(4) 0.0193(4) 0.0206(4) 0.0008(3) 0.0075(3) -0.0012(3)
C23 0.0207(4) 0.0205(4) 0.0238(4) 0.0002(3) 0.0069(3) 0.0029(3)
C24 0.0227(4) 0.0194(4) 0.0242(4) -0.0035(3) 0.0065(3) 0.0002(3)
C28 0.0230(4) 0.0272(4) 0.0274(4) -0.0026(4) 0.0120(4) -0.0009(3)
C31 0.0197(4) 0.0252(4) 0.0234(4) 0.0003(3) 0.0030(3) 0.0012(3)
C25 0.0221(4) 0.0276(5) 0.0330(5) -0.0076(4) 0.0078(4) -0.0058(3)
C26 0.0201(4) 0.0363(6) 0.0403(6) -0.0075(5) 0.0091(4) -0.0067(4)
C27 0.0211(4) 0.0340(5) 0.0370(5) -0.0026(4) 0.0130(4) -0.0019(4)

loop_
_atom_type_symbol
_atom_type_description
_atom_type_scat_dispersion_real
_atom_type_scat_dispersion_imag
_atom_type_scat_source
C C 0.0033 0.0016 'International Tables Vol C Tables 4.2.6.8 and 6.1.1.4'
H H 0.0000 0.0000 'International Tables Vol C Tables 4.2.6.8 and 6.1.1.4'
N N 0.0061 0.0033 'International Tables Vol C Tables 4.2.6.8 and 6.1.1.4'
O O 0.0106 0.0060 'International Tables Vol C Tables 4.2.6.8 and 6.1.1.4'

loop_
_geom_angle_atom_site_label_1
_geom_angle_atom_site_label_2
_geom_angle_atom_site_label_3
_geom_angle
C2 N1 C6 126.94(8)
C2 N1 C10 116.22(8)
C6 N1 C10 116.82(8)
C4 N3 C2 119.46(8)
C4 N3 C12 120.59(9)
C2 N3 C12 119.91(9)
C4 C5 N7 105.59(8)
C4 C5 C6 122.59(9)
N7 C5 C6 131.81(8)
C8 N7 C5 106.21(8)
C8 N7 C14 126.76(9)
C5 N7 C14 127.00(8)
C8 N9 C4 103.77(8)
O13 C6 N1 121.75(8)
O13 C6 C5 126.57(9)
N1 C6 C5 111.69(8)
O11 C2 N3 121.60(9)
O11 C2 N1 121.67(9)
N3 C2 N1 116.73(8)
N9 C4 N3 126.41(9)
N9 C4 C5 111.34(9)
N3 C4 C5 122.24(8)
N7 C8 N9 113.09(9)
C24 C30 C25 122.30(9)
C24 C30 C29 119.35(8)
C25 C30 C29 118.34(9)
C21 C22 C23 119.62(8)
C21 C22 C31 121.15(9)
C23 C22 C31 119.21(9)
C22 C21 C29 121.31(9)
C21 C29 C28 121.68(9)
C21 C29 C30 118.79(9)
C28 C29 C30 119.53(9)
O34 C23 C24 118.43(9)
O34 C23 C22 121.69(9)
C24 C23 C22 119.88(9)
C23 C24 C30 121.04(9)
C27 C28 C29 120.52(10)
O32 C31 O33 122.37(9)
O32 C31 C22 121.84(9)
O33 C31 C22 115.79(9)
C26 C25 C30 120.63(10)
C25 C26 C27 120.98(10)
C28 C27 C26 120.00(10)

loop_
_geom_bond_atom_site_label_1
_geom_bond_atom_site_label_2
_geom_bond_distance
N1 C2 1.4011(12)
N1 C6 1.4045(12)
N1 C10 1.4705(13)
N3 C4 1.3691(13)
N3 C2 1.3847(12)
N3 C12 1.4622(12)
O13 C6 1.2297(11)
C5 C4 1.3741(13)
C5 N7 1.3833(13)
C5 C6 1.4281(13)
N7 C8 1.3424(13)
N7 C14 1.4587(14)
O11 C2 1.2206(12)
N9 C8 1.3444(14)
N9 C4 1.3595(13)
O34 C23 1.3558(12)
O32 C31 1.2308(13)
O33 C31 1.3191(13)
C30 C24 1.4114(14)
C30 C25 1.4228(14)
C30 C29 1.4267(13)
C22 C21 1.3787(14)
C22 C23 1.4318(13)
C22 C31 1.4817(13)
C21 C29 1.4148(13)
C29 C28 1.4212(14)
C23 C24 1.3781(13)
C28 C27 1.3713(15)
C25 C26 1.3697(16)
C26 C27 1.4120(17)
